data_4030562
loop_
_publ_author_name
'Vasilevsky, Sergei F.'
'Baranov, Denis S.'
'Mamatyuk, Victor I.'
'Fadeev, Dmitry S.'
'Gatilov, Yurii V.'
'Stepanov, Aleksandr A.'
'Vasilieva, Nadezhda V.'
'Alabugin, Igor V.'

_publ_section_title
;
 Conformational flexibility of fused tetracenedione propellers obtained
 from one-pot reductive dimerization of acetylenic quinones.
;
_journal_issue 3
_journal_name_full 'The Journal of organic chemistry'
_journal_page_first 1618
_journal_page_last 1631
_journal_paper_doi 10.1021/jo502543b
_journal_volume 80
_journal_year 2015
_chemical_formula_moiety 'C20 H16 O2'
_chemical_formula_sum 'C20 H16 O2'
_chemical_formula_weight 288.33
_chemical_melting_point 493
_chemical_name_systematic
; 
 2-hydroxy-1-propyl-7H-benzo[d,e]anthracen-7-one 
;
_space_group_IT_number 14
_symmetry_cell_setting monoclinic
_symmetry_space_group_name_Hall '-P 2ybc'
_symmetry_space_group_name_H-M 'P 1 21/c 1'
_atom_sites_solution_hydrogens geom
_atom_sites_solution_primary direct
_atom_sites_solution_secondary difmap
_audit_creation_method SHELXL-97
_cell_angle_alpha 90.00
_cell_angle_beta 97.966(8)
_cell_angle_gamma 90.00
_cell_formula_units_Z 4
_cell_length_a 9.275(2)
_cell_length_b 18.499(4)
_cell_length_c 8.4499(19)
_cell_measurement_reflns_used 1528
_cell_measurement_temperature 296(2)
_cell_measurement_theta_max 20.85
_cell_measurement_theta_min 2.22
_cell_volume 1435.8(5)
_computing_cell_refinement 'Bruker SAINT'
_computing_data_collection 'Bruker APEX2'
_computing_data_reduction 'Bruker SAINT'
_computing_structure_refinement 'SHELXL-97 (Sheldrick, 2008)'
_computing_structure_solution 'SHELXS-97 (Sheldrick, 2008)'
_diffrn_ambient_temperature 296(2)
_diffrn_measured_fraction_theta_full 1.000
_diffrn_measured_fraction_theta_max 0.998
_diffrn_measurement_device_type 'Bruker APEX-II CCD'
_diffrn_measurement_method '\f and \w scans'
_diffrn_radiation_monochromator graphite
_diffrn_radiation_source 'fine-focus sealed tube'
_diffrn_radiation_type MoK\a
_diffrn_radiation_wavelength 0.71073
_diffrn_reflns_av_R_equivalents 0.0825
_diffrn_reflns_av_sigmaI/netI 0.0837
_diffrn_reflns_limit_h_max 11
_diffrn_reflns_limit_h_min -11
_diffrn_reflns_limit_k_max 22
_diffrn_reflns_limit_k_min -20
_diffrn_reflns_limit_l_max 10
_diffrn_reflns_limit_l_min -7
_diffrn_reflns_number 9388
_diffrn_reflns_theta_full 25.00
_diffrn_reflns_theta_max 25.10
_diffrn_reflns_theta_min 2.20
_exptl_absorpt_coefficient_mu 0.085
_exptl_absorpt_correction_T_max 0.9422
_exptl_absorpt_correction_T_min 0.7921
_exptl_absorpt_correction_type multi-scan
_exptl_absorpt_process_details SADABS-2008/1
_exptl_crystal_colour yellow
_exptl_crystal_density_diffrn 1.334
_exptl_crystal_density_method 'not measured'
_exptl_crystal_description plate
_exptl_crystal_F_000 608
_exptl_crystal_recrystallization_method 'CH2Cl2 ethylacetate'
_exptl_crystal_size_max 0.54
_exptl_crystal_size_mid 0.10
_exptl_crystal_size_min 0.03
_refine_diff_density_max 0.172
_refine_diff_density_min -0.175
_refine_diff_density_rms 0.042
_refine_ls_extinction_coef 0.0043(13)
_refine_ls_extinction_expression Fc^*^=kFc[1+0.001xFc^2^\l^3^/sin(2\q)]^-1/4^
_refine_ls_extinction_method SHELXL
_refine_ls_goodness_of_fit_ref 0.985
_refine_ls_hydrogen_treatment mixed
_refine_ls_matrix_type full
_refine_ls_number_parameters 205
_refine_ls_number_reflns 2541
_refine_ls_number_restraints 0
_refine_ls_restrained_S_all 0.985
_refine_ls_R_factor_all 0.1165
_refine_ls_R_factor_gt 0.0503
_refine_ls_shift/su_max 0.000
_refine_ls_shift/su_mean 0.000
_refine_ls_structure_factor_coef Fsqd
_refine_ls_weighting_details 'calc w=1/[\s^2^(Fo^2^)+(0.0539P)^2^+0.0000P] where P=(Fo^2^+2Fc^2^)/3'
_refine_ls_weighting_scheme calc
_refine_ls_wR_factor_gt 0.1051
_refine_ls_wR_factor_ref 0.1308
_reflns_number_gt 1412
_reflns_number_total 2541
_reflns_threshold_expression >2sigma(I)
_cod_data_source_file jo502543b_si_003.cif
_cod_data_source_block comp7d_b372_CCDC_823560
_cod_depositor_comments
;
The following automatic conversions were performed:

'_symmetry_cell_setting' value 'Monoclinic' changed to 'monoclinic'
according to
/usr/data/users/saulius/crontab/automatic-downloads/rss-feeds/ACS/lib/dictionaries/cif_core.dic
dictionary named 'cif_core.dic' version 2.4.2 from 2011-04-26.

Automatic conversion script
Id: cif_fix_values 3008 2015-01-20 13:52:24Z robertas 

 Adding full bibliography for 4030560--4030562.cif.
;
_cod_original_cell_volume 1435.9(6)
_cod_original_sg_symbol_H-M 'P2(1)/c  '
_cod_database_code 4030562

loop_
_symmetry_equiv_pos_as_xyz
'x, y, z'
'-x, y+1/2, -z+1/2'
'-x, -y, -z'
'x, -y-1/2, z-1/2'

loop_
_atom_site_label
_atom_site_type_symbol
_atom_site_fract_x
_atom_site_fract_y
_atom_site_fract_z
_atom_site_U_iso_or_equiv
_atom_site_adp_type
_atom_site_occupancy
_atom_site_symmetry_multiplicity
_atom_site_calc_flag
_atom_site_refinement_flags
O1 O 0.3175(2) 0.01852(9) 0.8081(3) 0.0648(6) Uani 1 1 d .
C1 C 0.2719(2) 0.14419(12) 0.8206(3) 0.0370(6) Uani 1 1 d .
O2 O 0.4785(2) 0.42264(9) 0.7800(2) 0.0682(6) Uani 1 1 d .
C2 C 0.3604(3) 0.08665(12) 0.7742(3) 0.0434(7) Uani 1 1 d .
C3 C 0.4787(3) 0.09942(12) 0.7008(3) 0.0464(7) Uani 1 1 d .
H3 H 0.5312 0.0607 0.6677 0.056 Uiso 1 1 calc R
C3A C 0.5231(2) 0.17032(12) 0.6741(3) 0.0398(6) Uani 1 1 d .
C4 C 0.6497(3) 0.18473(14) 0.6042(3) 0.0497(7) Uani 1 1 d .
H4 H 0.7027 0.1463 0.5708 0.060 Uiso 1 1 calc R
C5 C 0.6961(3) 0.25337(14) 0.5845(3) 0.0553(8) Uani 1 1 d .
H5 H 0.7787 0.2616 0.5360 0.066 Uiso 1 1 calc R
C6A C 0.4947(2) 0.30024(12) 0.7051(3) 0.0380(6) Uani 1 1 d .
C6 C 0.6201(3) 0.31096(14) 0.6370(3) 0.0505(7) Uani 1 1 d .
H6 H 0.6540 0.3578 0.6261 0.061 Uiso 1 1 calc R
C7A C 0.2800(3) 0.34906(12) 0.8212(3) 0.0391(6) Uani 1 1 d .
C7 C 0.4233(3) 0.36170(13) 0.7704(3) 0.0441(7) Uani 1 1 d .
C8 C 0.1998(3) 0.40895(13) 0.8587(3) 0.0509(7) Uani 1 1 d .
H8 H 0.2442 0.4541 0.8679 0.061 Uiso 1 1 calc R
C9 C 0.0575(3) 0.40275(14) 0.8821(3) 0.0546(8) Uani 1 1 d .
H9 H 0.0062 0.4427 0.9111 0.066 Uiso 1 1 calc R
C10 C -0.0085(3) 0.33587(13) 0.8618(3) 0.0506(7) Uani 1 1 d .
H10 H -0.1070 0.3314 0.8701 0.061 Uiso 1 1 calc R
C11C C 0.4394(2) 0.22930(12) 0.7205(3) 0.0353(6) Uani 1 1 d .
C11B C 0.3074(2) 0.21551(12) 0.7851(3) 0.0340(6) Uani 1 1 d .
C11A C 0.2185(3) 0.27924(12) 0.8151(3) 0.0364(6) Uani 1 1 d .
C11 C 0.0695(3) 0.27559(12) 0.8292(3) 0.0433(7) Uani 1 1 d .
H11 H 0.0222 0.2312 0.8162 0.052 Uiso 1 1 calc R
C12 C 0.1528(3) 0.12229(12) 0.9146(3) 0.0404(6) Uani 1 1 d .
H12A H 0.1259 0.1641 0.9733 0.048 Uiso 1 1 calc R
H12B H 0.1913 0.0862 0.9924 0.048 Uiso 1 1 calc R
C13 C 0.0153(3) 0.09194(13) 0.8162(3) 0.0452(7) Uani 1 1 d .
H13A H -0.0158 0.1245 0.7281 0.054 Uiso 1 1 calc R
H13B H 0.0380 0.0457 0.7715 0.054 Uiso 1 1 calc R
C14 C -0.1091(3) 0.08188(15) 0.9139(3) 0.0596(8) Uani 1 1 d .
H14A H -0.0755 0.0547 1.0086 0.089 Uiso 1 1 calc R
H14B H -0.1872 0.0563 0.8514 0.089 Uiso 1 1 calc R
H14C H -0.1432 0.1283 0.9434 0.089 Uiso 1 1 calc R
H1 H 0.381(4) -0.0129(18) 0.784(4) 0.102(13) Uiso 1 1 d .

loop_
_atom_site_aniso_label
_atom_site_aniso_U_11
_atom_site_aniso_U_22
_atom_site_aniso_U_33
_atom_site_aniso_U_23
_atom_site_aniso_U_13
_atom_site_aniso_U_12
O1 0.0642(14) 0.0279(11) 0.1088(17) 0.0075(10) 0.0346(12) 0.0028(9)
C1 0.0351(14) 0.0308(13) 0.0444(14) -0.0013(11) 0.0029(11) -0.0016(10)
O2 0.0772(14) 0.0335(11) 0.0989(16) -0.0048(10) 0.0304(11) -0.0195(10)
C2 0.0413(15) 0.0261(14) 0.0632(17) 0.0033(12) 0.0088(13) -0.0016(11)
C3 0.0430(16) 0.0315(14) 0.0655(18) 0.0004(12) 0.0108(14) 0.0081(11)
C3A 0.0345(15) 0.0378(14) 0.0464(15) 0.0005(12) 0.0031(12) 0.0019(11)
C4 0.0414(16) 0.0496(17) 0.0594(17) -0.0041(14) 0.0119(13) 0.0024(13)
C5 0.0454(17) 0.0530(18) 0.070(2) 0.0015(15) 0.0162(14) -0.0105(14)
C6A 0.0390(15) 0.0341(14) 0.0392(15) 0.0039(11) -0.0010(12) -0.0051(11)
C6 0.0511(17) 0.0423(15) 0.0586(17) 0.0039(14) 0.0091(14) -0.0124(13)
C7A 0.0487(17) 0.0289(13) 0.0391(14) 0.0011(11) 0.0040(12) 0.0013(11)
C7 0.0525(17) 0.0326(14) 0.0465(15) 0.0065(12) 0.0044(13) -0.0085(13)
C8 0.071(2) 0.0292(14) 0.0536(17) 0.0005(13) 0.0137(14) -0.0030(13)
C9 0.069(2) 0.0399(16) 0.0586(18) 0.0020(13) 0.0204(15) 0.0136(14)
C10 0.0524(18) 0.0427(16) 0.0582(17) 0.0039(13) 0.0133(14) 0.0067(13)
C11C 0.0320(14) 0.0354(14) 0.0365(14) 0.0014(11) -0.0022(11) -0.0019(10)
C11B 0.0358(14) 0.0287(13) 0.0359(14) 0.0018(11) -0.0012(11) -0.0014(10)
C11A 0.0420(15) 0.0303(13) 0.0364(14) 0.0022(11) 0.0034(11) -0.0008(11)
C11 0.0426(16) 0.0325(14) 0.0546(16) 0.0026(12) 0.0060(12) -0.0001(11)
C12 0.0507(16) 0.0273(13) 0.0429(14) 0.0012(11) 0.0055(12) 0.0007(11)
C13 0.0479(16) 0.0347(14) 0.0547(16) -0.0039(12) 0.0127(13) -0.0039(12)
C14 0.0518(18) 0.0527(17) 0.078(2) 0.0029(16) 0.0234(15) 0.0005(13)

loop_
_atom_type_symbol
_atom_type_description
_atom_type_scat_dispersion_real
_atom_type_scat_dispersion_imag
_atom_type_scat_source
C C 0.0033 0.0016 'International Tables Vol C Tables 4.2.6.8 and 6.1.1.4'
H H 0.0000 0.0000 'International Tables Vol C Tables 4.2.6.8 and 6.1.1.4'
O O 0.0106 0.0060 'International Tables Vol C Tables 4.2.6.8 and 6.1.1.4'

loop_
_geom_angle_atom_site_label_1
_geom_angle_atom_site_label_2
_geom_angle_atom_site_label_3
_geom_angle
C2 O1 H1 110(2)
C11B C1 C2 118.7(2)
C11B C1 C12 125.3(2)
C2 C1 C12 115.82(19)
C3 C2 O1 122.4(2)
C3 C2 C1 121.8(2)
O1 C2 C1 115.8(2)
C2 C3 C3A 120.8(2)
C2 C3 H3 119.6
C3A C3 H3 119.6
C3 C3A C4 121.6(2)
C3 C3A C11C 119.2(2)
C4 C3A C11C 119.2(2)
C5 C4 C3A 121.6(2)
C5 C4 H4 119.2
C3A C4 H4 119.2
C4 C5 C6 119.8(2)
C4 C5 H5 120.1
C6 C5 H5 120.1
C6 C6A C11C 120.4(2)
C6 C6A C7 119.8(2)
C11C C6A C7 119.7(2)
C6A C6 C5 121.2(2)
C6A C6 H6 119.4
C5 C6 H6 119.4
C8 C7A C11A 120.7(2)
C8 C7A C7 118.1(2)
C11A C7A C7 120.8(2)
O2 C7 C6A 121.9(2)
O2 C7 C7A 120.6(2)
C6A C7 C7A 117.5(2)
C9 C8 C7A 121.5(2)
C9 C8 H8 119.3
C7A C8 H8 119.3
C8 C9 C10 118.5(2)
C8 C9 H9 120.7
C10 C9 H9 120.7
C11 C10 C9 121.0(3)
C11 C10 H10 119.5
C9 C10 H10 119.5
C6A C11C C3A 117.7(2)
C6A C11C C11B 122.6(2)
C3A C11C C11B 119.7(2)
C1 C11B C11C 119.2(2)
C1 C11B C11A 124.0(2)
C11C C11B C11A 116.7(2)
C11 C11A C7A 116.0(2)
C11 C11A C11B 123.7(2)
C7A C11A C11B 120.2(2)
C10 C11 C11A 121.9(2)
C10 C11 H11 119.1
C11A C11 H11 119.1
C1 C12 C13 115.5(2)
C1 C12 H12A 108.4
C13 C12 H12A 108.4
C1 C12 H12B 108.4
C13 C12 H12B 108.4
H12A C12 H12B 107.5
C14 C13 C12 112.9(2)
C14 C13 H13A 109.0
C12 C13 H13A 109.0
C14 C13 H13B 109.0
C12 C13 H13B 109.0
H13A C13 H13B 107.8
C13 C14 H14A 109.5
C13 C14 H14B 109.5
H14A C14 H14B 109.5
C13 C14 H14C 109.5
H14A C14 H14C 109.5
H14B C14 H14C 109.5

loop_
_geom_bond_atom_site_label_1
_geom_bond_atom_site_label_2
_geom_bond_distance
O1 C2 1.364(3)
O1 H1 0.87(3)
C1 C11B 1.402(3)
C1 C2 1.432(3)
C1 C12 1.503(3)
O2 C7 1.236(3)
C2 C3 1.354(3)
C3 C3A 1.402(3)
C3 H3 0.9300
C3A C4 1.411(3)
C3A C11C 1.425(3)
C4 C5 1.358(3)
C4 H4 0.9300
C5 C6 1.384(3)
C5 H5 0.9300
C6A C6 1.382(3)
C6A C11C 1.422(3)
C6A C7 1.462(3)
C6 H6 0.9300
C7A C8 1.395(3)
C7A C11A 1.410(3)
C7A C7 1.471(3)
C8 C9 1.367(3)
C8 H8 0.9300
C9 C10 1.380(3)
C9 H9 0.9300
C10 C11 1.377(3)
C10 H10 0.9300
C11C C11B 1.431(3)
C11B C11A 1.481(3)
C11A C11 1.405(3)
C11 H11 0.9300
C12 C13 1.530(3)
C12 H12A 0.9700
C12 H12B 0.9700
C13 C14 1.520(3)
C13 H13A 0.9700
C13 H13B 0.9700
C14 H14A 0.9600
C14 H14B 0.9600
C14 H14C 0.9600
